data_9001836
loop_
_publ_author_name
'Yang, H.'
'Downs, R. T.'
'Finger, L. W.'
'Hazen, R. M.'
'Prewitt, C. T.'

_publ_section_title
;
 Compressibility and crystal structure of kyanite, Al2SiO5, at high pressure
 Sample: at P = 0.0 GPa, in air
;
_journal_name_full 'American Mineralogist'
_journal_page_first 467
_journal_page_last 474
_journal_volume 82
_journal_year 1997
_chemical_formula_sum 'Al2 O5 Si'
_chemical_name_mineral Kyanite
_space_group_IT_number 2
_symmetry_space_group_name_Hall '-P 1'
_symmetry_space_group_name_H-M 'P -1'
_cell_angle_alpha 89.974
_cell_angle_beta 101.117
_cell_angle_gamma 106.000
_cell_length_a 7.1200
_cell_length_b 7.8479
_cell_length_c 5.5738
_cell_formula_units_Z 4
_cell_volume 293.306
_database_code_amcsd 0001892
_diffrn_ambient_pressure 0
_exptl_crystal_density_diffrn 3.670
_cod_original_formula_sum 'Al2 Si O5'
_cod_database_code 9001836

loop_
_space_group_symop_operation_xyz
x,y,z
-x,-y,-z

loop_
_atom_site_aniso_label
_atom_site_aniso_U_11
_atom_site_aniso_U_22
_atom_site_aniso_U_33
_atom_site_aniso_U_12
_atom_site_aniso_U_13
_atom_site_aniso_U_23
Al1 0.00326 0.00408 0.00308 0.00097 0.00074 0.00079
Al2 0.00385 0.00285 0.00317 0.00097 0.00091 0.00000
Al3 0.00358 0.00230 0.00408 0.00084 0.00095 0.00067
Al4 0.00383 0.00273 0.00417 0.00138 0.00104 0.00058
Si1 0.00260 0.00233 0.00331 0.00072 0.00091 0.00002
Si2 0.00278 0.00241 0.00296 0.00082 0.00050 0.00010
O1 0.00517 0.00345 0.00571 0.00100 0.00052 -0.00021
O2 0.00405 0.00276 0.00452 0.00102 0.00117 0.00044
O3 0.00512 0.00371 0.00455 0.00130 0.00058 0.00040
O4 0.00490 0.00351 0.00480 0.00169 0.00184 0.00069
O5 0.00369 0.00420 0.00518 0.00133 0.00161 0.00067
O6 0.00401 0.00385 0.00370 0.00138 0.00087 0.00004
O7 0.00499 0.00422 0.00438 0.00161 0.00174 -0.00044
O8 0.00533 0.00402 0.00435 0.00197 0.00091 -0.00021
O9 0.00403 0.00552 0.00424 0.00200 0.00115 0.00031
O10 0.00378 0.00474 0.00394 0.00200 0.00095 0.00029

loop_
_atom_site_label
_atom_site_fract_x
_atom_site_fract_y
_atom_site_fract_z
Al1 0.32533 0.70412 0.45812
Al2 0.29740 0.69882 0.95040
Al3 0.09980 0.38615 0.64043
Al4 0.11205 0.91750 0.16469
Si1 0.29625 0.06488 0.70657
Si2 0.29102 0.33168 0.18937
O1 0.10933 0.14685 0.12866
O2 0.12287 0.68535 0.18113
O3 0.27507 0.45443 0.95474
O4 0.28353 0.93570 0.93567
O5 0.10836 0.15210 0.66671
O6 0.12192 0.63063 0.63939
O7 0.28226 0.44512 0.42868
O8 0.29156 0.94684 0.46574
O9 0.50074 0.27519 0.24405
O10 0.50154 0.23099 0.75595

loop_
_cod_related_entry_id
_cod_related_entry_database
_cod_related_entry_code
1 AMCSD 0001892
